data_2241172
loop_
_publ_author_name
'Goodman, Margaret A.'
'Goodman, M. Scott'
'Nazarenko, Alexander Y.'
'Patel, Ealin N.'

_publ_section_title
;
 Crystal structure of tris(3-methyl-1<i>H</i>-pyrazol-1-yl)methane
;
_journal_coeditor_code ZL2643
_journal_issue 11
_journal_name_full 'Acta Crystallographica Section E'
_journal_page_first o816
_journal_paper_doi 10.1107/S2056989015017247
_journal_volume 71
_journal_year 2015
_chemical_formula_iupac 'C13 H16 N6'
_chemical_formula_moiety 'C13 H16 N6'
_chemical_formula_sum 'C13 H16 N6'
_chemical_formula_weight 256.32
_chemical_name_common tris(3-methylpyrazol-1-yl)methane
_chemical_name_systematic
;
1,1',1''-Methanetriyltris(3-methyl-1<i>H</i>-pyrazole)
;
_space_group_crystal_system monoclinic
_space_group_IT_number 14
_space_group_name_Hall '-P 2ybc'
_space_group_name_H-M_alt 'P 1 21/c 1'
_symmetry_space_group_name_Hall '-P 2ybc'
_symmetry_space_group_name_H-M 'P 1 21/c 1'
_atom_sites_solution_hydrogens mixed
_audit_creation_method
;
Olex2 1.2
(compiled 2015.01.26 svn.r3150 for OlexSys, GUI svn.r4998)
;
_cell_angle_alpha 90
_cell_angle_beta 111.630(2)
_cell_angle_gamma 90
_cell_formula_units_Z 4
_cell_length_a 12.0881(8)
_cell_length_b 13.4178(10)
_cell_length_c 9.0985(6)
_cell_measurement_reflns_used 9433
_cell_measurement_temperature 173(2)
_cell_measurement_theta_max 25.71
_cell_measurement_theta_min 2.86
_cell_volume 1371.82(17)
_computing_cell_refinement
;
SAINT (Bruker, 2013)
;
_computing_data_collection
;
APEX2 (Bruker, 2013)
;
_computing_data_reduction
;
SAINT (Bruker, 2013)
;
_computing_molecular_graphics
;
OLEX2 (Dolomanov <i>et al.</i>,  2009)
;
_computing_publication_material
;
OLEX2 (Dolomanov <i>et al.</i>,  2009)
;
_computing_structure_refinement
;
SHELXL2014 (Sheldrick, 2015b)
;
_computing_structure_solution
;
<i>SHELXT</i> (Sheldrick, 2015a)
;
_diffrn_ambient_temperature 173
_diffrn_measured_fraction_theta_full 0.998
_diffrn_measured_fraction_theta_max 0.998
_diffrn_measurement_device_type 'Bruker Photon-100 CMOS'
_diffrn_measurement_method '\f and \w scans'
_diffrn_radiation_type MoK\a
_diffrn_radiation_wavelength 0.71073
_diffrn_reflns_av_R_equivalents 0.0294
_diffrn_reflns_limit_h_max 14
_diffrn_reflns_limit_h_min -14
_diffrn_reflns_limit_k_max 16
_diffrn_reflns_limit_k_min -16
_diffrn_reflns_limit_l_max 11
_diffrn_reflns_limit_l_min -10
_diffrn_reflns_number 22036
_diffrn_reflns_theta_full 25.733
_diffrn_reflns_theta_max 25.733
_diffrn_reflns_theta_min 2.847
_diffrn_standards_number 0
_exptl_absorpt_coefficient_mu 0.081
_exptl_absorpt_correction_T_max 0.7465
_exptl_absorpt_correction_T_min 0.7057
_exptl_absorpt_correction_type multi-scan
_exptl_absorpt_process_details
;
(SADABS; Bruker, 2014)
;
_exptl_crystal_colour colourless
_exptl_crystal_density_diffrn 1.241
_exptl_crystal_description block
_exptl_crystal_F_000 544
_exptl_crystal_size_max 0.596
_exptl_crystal_size_mid 0.48
_exptl_crystal_size_min 0.292
_refine_diff_density_max 0.275
_refine_diff_density_min -0.190
_refine_ls_extinction_method none
_refine_ls_goodness_of_fit_ref 1.049
_refine_ls_hydrogen_treatment mixed
_refine_ls_matrix_type full
_refine_ls_number_parameters 225
_refine_ls_number_reflns 2612
_refine_ls_number_restraints 0
_refine_ls_restrained_S_all 1.049
_refine_ls_R_factor_all 0.0488
_refine_ls_R_factor_gt 0.0370
_refine_ls_shift/su_max 0.000
_refine_ls_shift/su_mean 0.000
_refine_ls_structure_factor_coef Fsqd
_refine_ls_weighting_details 'w=1/[\s^2^(Fo^2^)+(0.0457P)^2^+0.5131P] where P=(Fo^2^+2Fc^2^)/3'
_refine_ls_weighting_scheme calc
_refine_ls_wR_factor_gt 0.0917
_refine_ls_wR_factor_ref 0.0986
_reflns_number_gt 2171
_reflns_number_total 2612
_reflns_threshold_expression I>2\s(I)
_cod_data_source_file zl2643sup1.cif
_cod_data_source_block I
_cod_original_cell_volume 1371.82(16)
_cod_database_code 2241172
_shelx_space_group_comment
;
The symmetry employed for this shelxl refinement is uniquely defined
by the following loop, which should always be used as a source of
symmetry information in preference to the above space-group names.
They are only intended as comments.
;
_shelx_estimated_absorpt_t_min 0.953
_shelx_estimated_absorpt_t_max 0.977

loop_
_space_group_symop_operation_xyz
'x, y, z'
'-x, y+1/2, -z+1/2'
'-x, -y, -z'
'x, -y-1/2, z-1/2'

loop_
_atom_site_type_symbol
_atom_site_label
_atom_site_fract_x
_atom_site_fract_y
_atom_site_fract_z
_atom_site_U_iso_or_equiv
_atom_site_adp_type
_atom_site_calc_flag
_atom_site_occupancy
N N1 0.75721(10) 0.58635(9) 0.89470(13) 0.0257(3) Uani d 1
C C1 0.81554(12) 0.51681(10) 0.82664(15) 0.0231(3) Uani d 1
H H1 0.8972(14) 0.5366(11) 0.8603(18) 0.028 Uiso d 1
N N2 0.64449(11) 0.57102(10) 0.88717(14) 0.0322(3) Uani d 1
C C2 0.80352(15) 0.67251(12) 0.96750(19) 0.0379(4) Uani d 1
H H2 0.8860(18) 0.6925(14) 0.984(2) 0.051(5) Uiso d 1
N N3 0.76487(10) 0.52045(9) 0.65612(13) 0.0247(3) Uani d 1
C C3 0.71772(17) 0.71542(14) 1.0092(2) 0.0469(4) Uani d 1
H H3 0.7246(19) 0.7797(18) 1.066(3) 0.074(7) Uiso d 1
N N4 0.83993(11) 0.50592(9) 0.57737(14) 0.0288(3) Uani d 1
C C4 0.62038(14) 0.65090(12) 0.95767(18) 0.0358(4) Uani d 1
N N5 0.81296(9) 0.41679(8) 0.88404(12) 0.0224(3) Uani d 1
C C5 0.50296(17) 0.66100(16) 0.9753(2) 0.0547(5) Uani d 1
H H5A 0.50076(17) 0.7279(9) 1.0330(8) 0.066 Uiso calc 0.544(19)
H H5B 0.4350(9) 0.66087(16) 0.8637(14) 0.066 Uiso calc 0.544(19)
H H5C 0.4909(2) 0.6013(8) 1.0416(9) 0.066 Uiso calc 0.544(19)
H H5D 0.4504(7) 0.5989(8) 0.9259(7) 0.066 Uiso calc 0.456(19)
H H5E 0.5161(2) 0.66585(18) 1.0952(15) 0.066 Uiso calc 0.456(19)
H H5F 0.4602(6) 0.7254(8) 0.9172(8) 0.066 Uiso calc 0.456(19)
N N6 0.90717(10) 0.38708(9) 1.01297(12) 0.0249(3) Uani d 1
C C6 0.64987(13) 0.52449(12) 0.55706(17) 0.0310(3) Uani d 1
H H6 0.5895(15) 0.5348(12) 0.5961(19) 0.031(4) Uiso d 1
C C7 0.64953(14) 0.51349(12) 0.40812(17) 0.0332(4) Uani d 1
H H7 0.5830(16) 0.5140(13) 0.313(2) 0.043(5) Uiso d 1
C C8 0.76915(13) 0.50248(11) 0.42596(16) 0.0299(3) Uani d 1
C C9 0.82000(19) 0.48816(18) 0.3011(2) 0.0473(5) Uani d 1
H H9A 0.905(2) 0.4833(17) 0.347(3) 0.072(7) Uiso d 1
H H9B 0.784(2) 0.433(2) 0.236(3) 0.084(8) Uiso d 1
H H9C 0.805(2) 0.548(2) 0.234(3) 0.088(8) Uiso d 1
C C10 0.72423(13) 0.34908(11) 0.84262(18) 0.0311(3) Uani d 1
H H10 0.6507(15) 0.3624(12) 0.755(2) 0.036(4) Uiso d 1
C C11 0.76199(14) 0.27160(12) 0.94568(19) 0.0332(4) Uani d 1
H H11 0.7205(15) 0.2122(13) 0.945(2) 0.039(5) Uiso d 1
C C12 0.87610(13) 0.29819(11) 1.04977(16) 0.0285(3) Uani d 1
C C13 0.95886(18) 0.24190(16) 1.1873(2) 0.0454(4) Uani d 1
H H13A 1.032(2) 0.2793(19) 1.244(3) 0.086(8) Uiso d 1
H H13B 0.921(2) 0.2225(19) 1.253(3) 0.088(8) Uiso d 1
H H13C 0.982(2) 0.183(2) 1.150(3) 0.094(9) Uiso d 1

loop_
_atom_site_aniso_label
_atom_site_aniso_U_11
_atom_site_aniso_U_22
_atom_site_aniso_U_33
_atom_site_aniso_U_12
_atom_site_aniso_U_13
_atom_site_aniso_U_23
N1 0.0252(6) 0.0268(6) 0.0242(6) -0.0002(5) 0.0081(5) -0.0029(5)
C1 0.0219(7) 0.0251(7) 0.0210(7) -0.0020(5) 0.0063(5) -0.0013(5)
N2 0.0272(7) 0.0379(7) 0.0315(7) 0.0033(5) 0.0108(5) -0.0050(5)
C2 0.0404(10) 0.0334(9) 0.0411(9) -0.0069(7) 0.0163(7) -0.0108(7)
N3 0.0224(6) 0.0305(7) 0.0209(6) -0.0011(5) 0.0077(5) -0.0003(5)
C3 0.0528(11) 0.0350(10) 0.0560(11) 0.0016(8) 0.0237(9) -0.0134(8)
N4 0.0281(7) 0.0350(7) 0.0261(6) 0.0001(5) 0.0134(5) 0.0006(5)
C4 0.0351(9) 0.0406(9) 0.0316(8) 0.0104(7) 0.0122(7) 0.0000(7)
N5 0.0199(6) 0.0241(6) 0.0221(6) -0.0007(4) 0.0064(4) -0.0015(5)
C5 0.0450(11) 0.0647(13) 0.0602(12) 0.0151(9) 0.0260(9) -0.0059(10)
N6 0.0231(6) 0.0310(7) 0.0207(6) 0.0004(5) 0.0081(5) 0.0023(5)
C6 0.0236(7) 0.0424(9) 0.0252(7) -0.0006(6) 0.0070(6) -0.0003(6)
C7 0.0317(8) 0.0409(9) 0.0224(7) -0.0006(7) 0.0048(6) 0.0004(6)
C8 0.0347(8) 0.0309(8) 0.0245(7) -0.0015(6) 0.0115(6) 0.0007(6)
C9 0.0467(11) 0.0697(14) 0.0302(9) -0.0003(10) 0.0195(8) -0.0020(9)
C10 0.0236(8) 0.0287(8) 0.0374(8) -0.0033(6) 0.0069(7) -0.0032(6)
C11 0.0314(8) 0.0262(8) 0.0455(9) -0.0045(6) 0.0182(7) 0.0001(7)
C12 0.0302(8) 0.0309(8) 0.0295(7) 0.0018(6) 0.0169(6) 0.0040(6)
C13 0.0448(11) 0.0479(11) 0.0436(10) 0.0026(9) 0.0163(9) 0.0205(9)

loop_
_atom_type_symbol
_atom_type_description
_atom_type_scat_dispersion_real
_atom_type_scat_dispersion_imag
_atom_type_scat_source
C C 0.0033 0.0016 'International Tables Vol C Tables 4.2.6.8 and 6.1.1.4'
H H 0.0000 0.0000 'International Tables Vol C Tables 4.2.6.8 and 6.1.1.4'
N N 0.0061 0.0033 'International Tables Vol C Tables 4.2.6.8 and 6.1.1.4'

loop_
_geom_angle_atom_site_label_1
_geom_angle_atom_site_label_2
_geom_angle_atom_site_label_3
_geom_angle
N2 N1 C1 121.52(11)
C2 N1 C1 125.94(12)
C2 N1 N2 112.52(12)
N1 C1 H1 107.0(9)
N1 C1 N3 111.06(11)
N1 C1 N5 111.55(11)
N3 C1 H1 108.3(9)
N3 C1 N5 111.27(11)
N5 C1 H1 107.4(9)
C4 N2 N1 104.33(12)
N1 C2 H2 121.4(11)
N1 C2 C3 106.24(15)
C3 C2 H2 132.4(11)
N4 N3 C1 117.37(11)
C6 N3 C1 130.02(12)
C6 N3 N4 112.10(11)
C2 C3 H3 126.0(13)
C2 C3 C4 106.23(15)
C4 C3 H3 127.8(13)
C8 N4 N3 104.56(11)
N2 C4 C3 110.68(14)
N2 C4 C5 120.61(16)
C3 C4 C5 128.69(16)
N6 N5 C1 117.49(11)
C10 N5 C1 130.21(12)
C10 N5 N6 111.75(11)
C4 C5 H5A 109.5
C4 C5 H5B 109.5
C4 C5 H5C 109.5
C4 C5 H5D 109.5
C4 C5 H5E 109.5
C4 C5 H5F 109.5
H5A C5 H5B 109.5
H5A C5 H5C 109.5
H5A C5 H5D 141.1
H5A C5 H5E 56.3
H5A C5 H5F 56.3
H5B C5 H5C 109.5
H5B C5 H5D 56.3
H5B C5 H5E 141.1
H5B C5 H5F 56.3
H5C C5 H5D 56.3
H5C C5 H5E 56.3
H5C C5 H5F 141.1
H5D C5 H5E 109.5
H5D C5 H5F 109.5
H5E C5 H5F 109.5
C12 N6 N5 104.82(11)
N3 C6 H6 120.6(10)
N3 C6 C7 106.53(13)
C7 C6 H6 132.8(10)
C6 C7 H7 127.0(11)
C6 C7 C8 105.75(13)
C8 C7 H7 127.2(11)
N4 C8 C7 111.04(13)
N4 C8 C9 120.42(14)
C7 C8 C9 128.53(14)
C8 C9 H9A 110.7(14)
C8 C9 H9B 110.7(15)
C8 C9 H9C 109.5(15)
H9A C9 H9B 113(2)
H9A C9 H9C 104.5(19)
H9B C9 H9C 108(2)
N5 C10 H10 120.1(10)
N5 C10 C11 106.96(13)
C11 C10 H10 132.9(10)
C10 C11 H11 127.0(10)
C10 C11 C12 105.53(13)
C12 C11 H11 127.5(10)
N6 C12 C11 110.93(13)
N6 C12 C13 120.15(14)
C11 C12 C13 128.92(15)
C12 C13 H13A 112.2(15)
C12 C13 H13B 110.5(16)
C12 C13 H13C 108.8(16)
H13A C13 H13B 112(2)
H13A C13 H13C 107(2)
H13B C13 H13C 106(2)

loop_
_geom_bond_atom_site_label_1
_geom_bond_atom_site_label_2
_geom_bond_distance
N1 C1 1.4398(18)
N1 N2 1.3546(17)
N1 C2 1.347(2)
C1 H1 0.956(16)
C1 N3 1.4436(17)
C1 N5 1.4446(17)
N2 C4 1.3353(19)
C2 H2 0.99(2)
C2 C3 1.357(2)
N3 N4 1.3615(16)
N3 C6 1.3506(18)
C3 H3 0.99(2)
C3 C4 1.395(2)
N4 C8 1.3278(18)
C4 C5 1.492(2)
N5 N6 1.3591(15)
N5 C10 1.3490(18)
C5 H5A 1.045(13)
C5 H5B 1.045(13)
C5 H5C 1.045(13)
C5 H5D 1.045(13)
C5 H5E 1.045(13)
C5 H5F 1.045(13)
N6 C12 1.3298(19)
C6 H6 0.932(17)
C6 C7 1.362(2)
C7 H7 0.939(18)
C7 C8 1.402(2)
C8 C9 1.490(2)
C9 H9A 0.96(2)
C9 H9B 0.95(3)
C9 H9C 0.98(3)
C10 H10 0.965(17)
C10 C11 1.361(2)
C11 H11 0.941(18)
C11 C12 1.401(2)
C12 C13 1.488(2)
C13 H13A 0.98(3)
C13 H13B 0.92(3)
C13 H13C 0.95(3)

loop_
_geom_hbond_atom_site_label_D
_geom_hbond_atom_site_label_H
_geom_hbond_atom_site_label_A
_geom_hbond_site_symmetry_A
_geom_hbond_distance_DH
_geom_hbond_distance_HA
_geom_hbond_distance_DA
_geom_hbond_angle_DHA
C1 H1 N6 3_767 0.956(16) 2.441(17) 3.3796(19) 166.6(13)
C6 H6 N2 . 0.932(17) 2.529(16) 3.0918(19) 119.2(13)

loop_
_geom_torsion_atom_site_label_1
_geom_torsion_atom_site_label_2
_geom_torsion_atom_site_label_3
_geom_torsion_atom_site_label_4
_geom_torsion
N1 C1 N3 N4 145.25(12)
N1 C1 N3 C6 -43.68(19)
N1 C1 N5 N6 -92.55(13)
N1 C1 N5 C10 78.17(17)
N1 N2 C4 C3 -0.18(17)
N1 N2 C4 C5 -179.06(15)
N1 C2 C3 C4 -0.05(19)
C1 N1 N2 C4 -178.37(12)
C1 N1 C2 C3 178.37(14)
C1 N3 N4 C8 173.56(12)
C1 N3 C6 C7 -172.22(14)
C1 N5 N6 C12 173.41(11)
C1 N5 C10 C11 -172.24(13)
N2 N1 C1 N3 71.12(16)
N2 N1 C1 N5 -53.63(16)
N2 N1 C2 C3 -0.06(18)
C2 N1 C1 N3 -107.19(16)
C2 N1 C1 N5 128.06(15)
C2 N1 N2 C4 0.15(16)
C2 C3 C4 N2 0.1(2)
C2 C3 C4 C5 178.91(17)
N3 C1 N5 N6 142.82(11)
N3 C1 N5 C10 -46.46(19)
N3 N4 C8 C7 -0.73(16)
N3 N4 C8 C9 179.43(15)
N3 C6 C7 C8 0.29(18)
N4 N3 C6 C7 -0.78(17)
N5 C1 N3 N4 -89.84(14)
N5 C1 N3 C6 81.22(18)
N5 N6 C12 C11 -0.56(15)
N5 N6 C12 C13 180.00(14)
N5 C10 C11 C12 0.69(16)
N6 N5 C10 C11 -1.10(16)
C6 N3 N4 C8 0.94(16)
C6 C7 C8 N4 0.29(18)
C6 C7 C8 C9 -179.89(18)
C10 N5 N6 C12 1.03(15)
C10 C11 C12 N6 -0.07(17)
C10 C11 C12 C13 179.30(17)

_cod_database_fobs_code 2241172
